data_9004465
loop_
_publ_author_name
'Robinson, G. W.'
'Grice, J. D.'
'Gault, R. A.'
'Lalonde, A. E.'

_publ_section_title
;
 Potassicpargasite, a new member of the amphibole group
 from Pargas, Turku-Pori, Finland
;
_journal_name_full 'The Canadian Mineralogist'
_journal_page_first 1535
_journal_page_last 1540
_journal_volume 35
_journal_year 1997
_chemical_compound_source 'Pargas, Turku-Pori, Finland'
_chemical_formula_sum 'Al2.36 Ca1.98 F0.86 Fe1.65 H0.9 K2.16 Mg2.65 Na1.74 O23.14 Si6.24 Ti0.1'
_chemical_name_mineral Potassicpargasite
_space_group_IT_number 12
_symmetry_space_group_name_Hall '-C 2y'
_symmetry_space_group_name_H-M 'C 1 2/m 1'
_cell_angle_alpha 90
_cell_angle_beta 105.37
_cell_angle_gamma 90
_cell_formula_units_Z 2
_cell_length_a 9.930
_cell_length_b 18.057
_cell_length_c 5.316
_cell_volume 919.099
_database_code_amcsd 0005538
_exptl_crystal_density_diffrn 3.583
_cod_original_formula_sum 'Mg2.65 Fe1.65 Al2.36 Ti.1 Ca1.98 Na1.74 K2.16 Si6.24 O23.14 F.86 H.9'
_cod_database_code 9004465

loop_
_space_group_symop_operation_xyz
x,y,z
1/2+x,1/2+y,z
x,-y,z
1/2+x,1/2-y,z
-x,y,-z
1/2-x,1/2+y,-z
-x,-y,-z
1/2-x,1/2-y,-z

loop_
_atom_site_aniso_label
_atom_site_aniso_U_11
_atom_site_aniso_U_22
_atom_site_aniso_U_33
_atom_site_aniso_U_12
_atom_site_aniso_U_13
_atom_site_aniso_U_23
MgM1 0.01100 0.01110 0.00850 0.00000 0.00350 0.00000
FeM1 0.01100 0.01110 0.00850 0.00000 0.00350 0.00000
AlM1 0.01100 0.01110 0.00850 0.00000 0.00350 0.00000
TiM1 0.01100 0.01110 0.00850 0.00000 0.00350 0.00000
MgM2 0.00730 0.00690 0.00720 0.00000 0.00200 0.00000
FeM2 0.00730 0.00690 0.00720 0.00000 0.00200 0.00000
AlM2 0.00730 0.00690 0.00720 0.00000 0.00200 0.00000
TiM2 0.00730 0.00690 0.00720 0.00000 0.00200 0.00000
MgM3 0.00970 0.00770 0.00740 0.00000 0.00160 0.00000
FeM3 0.00970 0.00770 0.00740 0.00000 0.00160 0.00000
AlM3 0.00970 0.00770 0.00740 0.00000 0.00160 0.00000
TiM3 0.00970 0.00770 0.00740 0.00000 0.00160 0.00000
CaM4 0.01250 0.00980 0.01280 0.00000 0.00590 0.00000
NaM4 0.01250 0.00980 0.01280 0.00000 0.00590 0.00000
KAm 0.04590 0.03510 0.06510 0.00000 0.04640 0.00000
NaAm 0.04590 0.03510 0.06510 0.00000 0.04640 0.00000
SiT1 0.00910 0.00990 0.00920 -0.00080 0.00180 0.00040
AlT1 0.00910 0.00990 0.00920 -0.00080 0.00180 0.00040
SiT2 0.00760 0.00890 0.00790 0.00050 0.00210 0.00070
AlT2 0.00760 0.00890 0.00790 0.00050 0.00210 0.00070
O1 0.00950 0.01580 0.00920 -0.00310 0.00220 -0.00280
O2 0.00820 0.01210 0.01210 0.00080 0.00110 0.00100
O3 0.01670 0.01680 0.01740 0.00000 0.00470 0.00000
O-H3 0.01670 0.01680 0.01740 0.00000 0.00470 0.00000
F3 0.01670 0.01680 0.01740 0.00000 0.00470 0.00000
O4 0.01540 0.01000 0.01300 -0.00130 0.00640 0.00070
O5 0.01030 0.01520 0.01260 0.00020 0.00100 0.00340
O6 0.01110 0.01550 0.01370 0.00060 0.00260 -0.00370
O7 0.01540 0.01060 0.02070 0.00000 0.00320 0.00000

loop_
_atom_site_label
_atom_site_fract_x
_atom_site_fract_y
_atom_site_fract_z
_atom_site_occupancy
_atom_site_U_iso_or_equiv
_atom_site_type_symbol
_atom_site_attached_hydrogens
MgM1 0.00000 0.08992 0.50000 0.53000 ? Mg 0
FeM1 0.00000 0.08992 0.50000 0.33000 ? Fe 0
AlM1 0.00000 0.08992 0.50000 0.12000 ? Al 0
TiM1 0.00000 0.08992 0.50000 0.02000 ? Ti 0
MgM2 0.00000 0.17721 0.00000 0.53000 ? Mg 0
FeM2 0.00000 0.17721 0.00000 0.33000 ? Fe 0
AlM2 0.00000 0.17721 0.00000 0.12000 ? Al 0
TiM2 0.00000 0.17721 0.00000 0.02000 ? Ti 0
MgM3 0.00000 0.00000 0.00000 0.53000 ? Mg 0
FeM3 0.00000 0.00000 0.00000 0.33000 ? Fe 0
AlM3 0.00000 0.00000 0.00000 0.12000 ? Al 0
TiM3 0.00000 0.00000 0.00000 0.02000 ? Ti 0
CaM4 0.00000 0.28025 0.50000 0.99000 ? Ca 0
NaM4 0.00000 0.28025 0.50000 0.01000 ? Na 0
KAm 0.02610 0.50000 0.05200 0.54000 ? K 0
NaAm 0.02610 0.50000 0.05200 0.43000 ? Na 0
KA2 0.00000 0.47400 0.00000 0.54000 0.04000 K 0
NaA2 0.00000 0.47400 0.00000 0.43000 0.04000 Na 0
SiT1 0.27870 0.08573 0.30400 0.78000 ? Si 0
AlT1 0.27870 0.08573 0.30400 0.22000 ? Al 0
SiT2 0.29038 0.17323 0.81370 0.78000 ? Si 0
AlT2 0.29038 0.17323 0.81370 0.22000 ? Al 0
O1 0.10510 0.08910 0.21640 1.00000 ? O 0
O2 0.12010 0.17420 0.73290 1.00000 ? O 0
O3 0.10760 0.00000 0.71370 0.12000 ? O 0
O-H3 0.10760 0.00000 0.71370 0.45000 ? O 1
F3 0.10760 0.00000 0.71370 0.43000 ? F 0
O4 0.36730 0.25010 0.79190 1.00000 ? O 0
O5 0.34890 0.13890 0.10980 1.00000 ? O 0
O6 0.34410 0.11870 0.60780 1.00000 ? O 0
O7 0.33750 0.00000 0.29080 1.00000 ? O 0

loop_
_cod_changelog_entry_id
_cod_changelog_entry_author
_cod_changelog_entry_date
_cod_changelog_entry_text
1
;cod-tools version 3.8.0
Id: cif_guess_AMCSD_atom_types 9574 2023-05-10 09:00:05Z saulius
;
2023-05-10T18:49:08+03:00
;Derived atom types and hydrogen counts
from atom names that follow the AMCSD naming convention
(Wat == water, O-H == hydroxyl).
;
2
;cod-tools version 3.10.1
Id: cif_fix_AMCSD_aniso_labels 10200 2024-08-01 14:09:44Z saulius
;
2024-08-02T12:20:35+03:00
;Changed the following '_atom_site_aniso_label' values:
'OH3' -> 'O-H3'
;

loop_
_cod_related_entry_id
_cod_related_entry_database
_cod_related_entry_code
1 AMCSD 0005538
